data_7005759
loop_
_publ_author_name
'Vargas-D\'iaz, Gabriela'
'L\'opez-Sandoval, Horacio'
'V\'azquez-Palma, Adriana B.'
'Flores-Alamo, Marcos'
'Pe\~na-Hueso, Adri\'an'
'S\'anchez-Ru\'iz, Sonia A.'
'Flores-Parra, Angelina'
'Contreras, Rosalinda'
'Barba-Behrens, Norah'

_publ_section_title
;
 Stereochemistry of optically active nickel(ii) and cobalt(ii)
 coordination compounds derived from N-acetyl aminoalcohols
;
_journal_issue 37
_journal_name_full 'Dalton Transactions'
_journal_page_first 4185
_journal_paper_doi 10.1039/b705195f
_journal_year 2007
_chemical_absolute_configuration ad
_chemical_compound_source 'synthesis as described'
_chemical_formula_moiety 'C22 H28 Co1 N2 O8, 2(H2 O)'
_chemical_formula_sum 'C22 H32 Co N2 O10'
_chemical_formula_weight 543.44
_chemical_name_common (Co(N-(-)-acetyl-phenylephrine)!2$).2H!2$O
_chemical_name_systematic
;
[Co(N-(-)-acetyl-phenylephrine)~2~].2H~2~O
;
_space_group_IT_number 1
_symmetry_cell_setting triclinic
_symmetry_Int_Tables_number 1
_symmetry_space_group_name_Hall 'P 1'
_symmetry_space_group_name_H-M 'P 1'
_atom_sites_solution_hydrogens difmap
_atom_sites_solution_primary direct
_atom_sites_solution_secondary difmap
_audit_conform_dict_location ftp://ftp.iucr.org/pub/cif_core.dic
_audit_conform_dict_name cif_core.dic
_audit_conform_dict_version 2.3
_audit_creation_date 2007-02-09T12:46:45-00:00
_audit_creation_method 'WinGX routine CIF_UPDATE'
_cell_angle_alpha 84.9280(13)
_cell_angle_beta 75.9946(14)
_cell_angle_gamma 84.7652(12)
_cell_formula_units_Z 1
_cell_length_a 7.3617(2)
_cell_length_b 7.3785(2)
_cell_length_c 11.3521(3)
_cell_measurement_reflns_used 2447
_cell_measurement_temperature 293
_cell_measurement_theta_max 27
_cell_measurement_theta_min 3
_cell_measurement_wavelength 0.71073
_cell_volume 594.40(3)
_computing_cell_refinement 'DENZO/SCALEPACK (Otwinowski & Minor, 1997)'
_computing_data_collection 'COLLECT (Nonius, 1997-2001).'
_computing_data_reduction 'DENZO/SCALEPACK (Otwinowski & Minor, 1997)'
_computing_molecular_graphics 'CAMERON (Watkin et al., 1996)'
_computing_publication_material 'CRYSTALS (Betteridge et al., 2003)'
_computing_structure_refinement 'CRYSTALS (Betteridge et al., 2003)'
_computing_structure_solution 'SHELXS 97 (Sheldrick, 1997)'
_diffrn_ambient_temperature 293
_diffrn_detector 'CCD plate'
_diffrn_detector_area_resol_mean 9
_diffrn_measured_fraction_theta_full 0.979
_diffrn_measured_fraction_theta_max 0.948
_diffrn_measurement_device '95mm CCD camera on \k-goniostat'
_diffrn_measurement_device_type 'Nonius KappaCCD'
_diffrn_measurement_method '\f & \w scans'
_diffrn_orient_matrix_type 'by Nonius Collect from scalepack cell'
_diffrn_orient_matrix_UB_11 0.708522E-1
_diffrn_orient_matrix_UB_12 0.439249E-1
_diffrn_orient_matrix_UB_13 0.554962E-1
_diffrn_orient_matrix_UB_21 -0.107405
_diffrn_orient_matrix_UB_22 -0.243844E-1
_diffrn_orient_matrix_UB_23 0.710706E-1
_diffrn_orient_matrix_UB_31 0.560981E-1
_diffrn_orient_matrix_UB_32 -0.126831
_diffrn_orient_matrix_UB_33 0.12275E-1
_diffrn_radiation_monochromator graphite
_diffrn_radiation_probe x-ray
_diffrn_radiation_type 'Mo K\a'
_diffrn_radiation_wavelength 0.7107
_diffrn_reflns_av_R_equivalents 0
_diffrn_reflns_av_unetI/netI 0.0674
_diffrn_reflns_limit_h_max 0
_diffrn_reflns_limit_h_min 0
_diffrn_reflns_limit_k_max 0
_diffrn_reflns_limit_k_min 0
_diffrn_reflns_limit_l_max 0
_diffrn_reflns_limit_l_min 0
_diffrn_reflns_number 4432
_diffrn_reflns_theta_full 25.058
_diffrn_reflns_theta_max 27.537
_diffrn_reflns_theta_min 3.445
_diffrn_source 'Enraf Nonius FR590'
_diffrn_standards_number 0
_exptl_absorpt_coefficient_mu 0.782
_exptl_absorpt_correction_T_max 0.9248
_exptl_absorpt_correction_T_min 0.9034
_exptl_absorpt_correction_type none
_exptl_crystal_colour colourless
_exptl_crystal_density_diffrn 1.518
_exptl_crystal_density_method 'not measured'
_exptl_crystal_description prism
_exptl_crystal_F_000 285
_exptl_crystal_size_max 0.15
_exptl_crystal_size_mid 0.13
_exptl_crystal_size_min 0.1
_refine_diff_density_max 0.33
_refine_diff_density_min -0.48
_refine_diff_density_rms 0.121
_refine_ls_abs_structure_details 'Flack (1983), 4432 Friedel-pairs'
_refine_ls_abs_structure_Flack 0.027(16)
_refine_ls_extinction_coef 42(7)
_refine_ls_extinction_method 'Larson (1970), Equation 22'
_refine_ls_goodness_of_fit_ref 1.0054
_refine_ls_hydrogen_treatment constr
_refine_ls_matrix_type full
_refine_ls_number_parameters 318
_refine_ls_number_reflns 3424
_refine_ls_number_restraints 3
_refine_ls_restrained_S_all 1.121
_refine_ls_R_factor_all 0.0539
_refine_ls_R_factor_gt 0.0361
_refine_ls_shift/su_max 0.000087
_refine_ls_shift/su_mean 0.002
_refine_ls_structure_factor_coef F
_refine_ls_weighting_details
;
Method= Modified Sheldrick
w=1/[\s^2^(F^2^) + ( 0.00P)^2^ + 0.01P]
,where P=(max(Fo^2^,0) + 2Fc^2^)/3
;
_refine_ls_weighting_scheme calc
_refine_ls_wR_factor_all 0.0596
_refine_ls_wR_factor_gt 0.0402
_refine_ls_wR_factor_ref 0.0402
_reflns_number_gt 3424
_reflns_number_total 4432
_reflns_threshold_expression I>3.0\s(I)
_cod_data_source_file b705195f.txt
_cod_data_source_block 3
_cod_depositor_comments
;
The following automatic conversions were performed:
'_symmetry_cell_setting' value 'Triclinic' changed to 'triclinic'
according to '/home/saulius/struct/CIF-dictionaries/cif_core.dic'
dictionary named 'cif_core.dic' version 2.4.1 from 2010-06-29.

Automatic conversion script
Id: cif_fix_enum 1527 2010-12-29 10:47:43Z saulius 
;
_cod_original_formula_sum 'C22 H32 Co1 N2 O10'
_cod_database_code 7005759

loop_
_symmetry_equiv_pos_as_xyz
x,y,z

loop_
_atom_site_label
_atom_site_type_symbol
_atom_site_fract_x
_atom_site_fract_y
_atom_site_fract_z
_atom_site_U_iso_or_equiv
_atom_site_adp_type
_atom_site_occupancy
_atom_site_disorder_assembly
_atom_site_disorder_group
C3 C 0.1828(6) 0.0404(5) 0.5334(3) 0.0302 Uani 1 . .
C4 C 0.2214(6) 0.2347(5) 0.5417(4) 0.0311 Uani 1 . .
C5 C 0.3041(7) 0.5108(6) 0.4166(4) 0.0289 Uani 1 . .
C6 C 0.1348(7) 0.5544(6) 0.3626(5) 0.0276 Uani 1 . .
C7 C 0.4619(6) 0.2636(5) 0.0206(3) 0.0297 Uani 1 . .
C8 C 0.2620(6) 0.2291(6) 0.0225(4) 0.0307 Uani 1 . .
C9 C 0.2632(7) -0.0845(6) 0.1148(4) 0.0285 Uani 1 . .
C10 C 0.4215(7) -0.1387(6) 0.1781(4) 0.0243 Uani 1 . .
C11 C 0.5483(7) 0.2700(7) 0.4321(5) 0.0389 Uani 1 . .
C12 C -0.0237(7) 0.1125(7) 0.1492(5) 0.0365 Uani 1 . .
C13 C 0.0437(7) -0.0237(6) 0.6476(4) 0.0299 Uani 1 . .
C14 C 0.1127(7) -0.1140(6) 0.7411(4) 0.0341 Uani 1 . .
C15 C -0.0078(8) -0.1691(6) 0.8506(4) 0.0341 Uani 1 . .
C16 C -0.1982(8) -0.1327(7) 0.8680(5) 0.036 Uani 1 . .
C17 C -0.2696(8) -0.0400(7) 0.7737(5) 0.04 Uani 1 . .
C18 C -0.1471(8) 0.0150(7) 0.6642(5) 0.0397 Uani 1 . .
C19 C 0.5663(7) 0.3711(6) -0.0917(4) 0.0295 Uani 1 . .
C20 C 0.4785(7) 0.4600(6) -0.1782(5) 0.0381 Uani 1 . .
C21 C 0.5870(8) 0.5410(7) -0.2854(4) 0.0352 Uani 1 . .
C22 C 0.7779(8) 0.5338(7) -0.3054(5) 0.0363 Uani 1 . .
C23 C 0.8652(8) 0.4493(7) -0.2186(5) 0.0372 Uani 1 . .
C24 C 0.7597(7) 0.3686(6) -0.1126(4) 0.0362 Uani 1 . .
H1 H 0.0989 -0.0587 0.4085 0.0485 Uiso 1 . .
H2 H 0.4635 0.4536 0.1213 0.0484 Uiso 1 . .
H3 H 0.3007 -0.0369 0.5238 0.0389 Uiso 1 . .
H7 H 0.534 0.1426 0.0265 0.0344 Uiso 1 . .
H8 H 0.5562 0.6663 -0.4311 0.0771 Uiso 1 . .
H14 H 0.2423 -0.1401 0.7313 0.0409 Uiso 1 . .
H16 H -0.279 -0.1728 0.9412 0.0421 Uiso 1 . .
H17 H -0.3994 -0.0135 0.7853 0.0476 Uiso 1 . .
H18 H -0.1957 0.0771 0.6018 0.045 Uiso 1 . .
H20 H 0.3471 0.4661 -0.167 0.0467 Uiso 1 . .
H22 H 0.8494 0.5883 -0.3767 0.0409 Uiso 1 . .
H23 H 0.9956 0.4473 -0.2314 0.0438 Uiso 1 . .
H24 H 0.8195 0.3116 -0.0541 0.0446 Uiso 1 . .
H41 H 0.1042 0.3126 0.5545 0.0407 Uiso 1 . .
H42 H 0.279 0.2432 0.6106 0.0407 Uiso 1 . .
H51 H 0.2808 0.5618 0.4963 0.0386 Uiso 1 . .
H52 H 0.411 0.5641 0.3616 0.0386 Uiso 1 . .
H71 H -0.0065 -0.3012 0.9913 0.0881 Uiso 1 . .
H81 H 0.1869 0.3466 0.0272 0.0401 Uiso 1 . .
H82 H 0.2588 0.1746 -0.0524 0.0401 Uiso 1 . .
H91 H 0.1667 -0.1671 0.1478 0.038 Uiso 1 . .
H92 H 0.3103 -0.1021 0.0274 0.038 Uiso 1 . .
H101 H 0.779 0.7616 0.3971 0.0708 Uiso 1 . .
H102 H 0.6377 0.843 0.3602 0.0707 Uiso 1 . .
H111 H 0.5744 0.1398 0.4463 0.0579 Uiso 1 . .
H112 H 0.5771 0.3317 0.4947 0.0581 Uiso 1 . .
H113 H 0.6277 0.3112 0.3552 0.0584 Uiso 1 . .
H121 H -0.0756 0.041 0.2236 0.0528 Uiso 1 . .
H122 H -0.0543 0.0663 0.0805 0.0531 Uiso 1 . .
H123 H -0.0713 0.239 0.1568 0.0524 Uiso 1 . .
H901 H 0.9256 0.5551 0.1949 0.0868 Uiso 1 . .
H902 H 0.7671 0.649 0.1577 0.0868 Uiso 1 . .
N1 N 0.3485(5) 0.3104(5) 0.4285(4) 0.0256 Uani 1 . .
N2 N 0.1827(6) 0.1056(5) 0.1298(4) 0.0249 Uani 1 . .
O1 O 0.1093(5) 0.0433(4) 0.4263(3) 0.0319 Uani 1 . .
O2 O 0.4599(5) 0.3445(4) 0.1336(3) 0.0324 Uani 1 . .
O3 O 0.0889(5) 0.4341(4) 0.3043(3) 0.0311 Uani 1 . .
O4 O 0.4557(5) -0.0307(4) 0.2493(3) 0.0289 Uani 1 . .
O5 O 0.0503(5) 0.7099(4) 0.3769(3) 0.0345 Uani 1 . .
O6 O 0.5052(5) -0.2916(4) 0.1588(3) 0.0348 Uani 1 . .
O7 O 0.0749(6) -0.2673(6) 0.9337(4) 0.0568 Uani 1 . .
O8 O 0.4888(5) 0.6258(6) -0.3668(4) 0.0517 Uani 1 . .
O9 O 0.8731(6) 0.5959(6) 0.1418(4) 0.0594 Uani 1 . .
O10 O 0.6648(5) 0.7848(5) 0.4176(4) 0.051 Uani 1 . .
Co1 Co 0.27147(13) 0.20195(12) 0.27967(9) 0.0259 Uani 1 . .

loop_
_atom_site_aniso_label
_atom_site_aniso_U_11
_atom_site_aniso_U_22
_atom_site_aniso_U_33
_atom_site_aniso_U_23
_atom_site_aniso_U_13
_atom_site_aniso_U_12
C3 0.035(2) 0.0246(19) 0.031(2) -0.0011(16) -0.0095(17) -0.0006(17)
C4 0.042(3) 0.029(2) 0.0217(19) -0.0020(17) -0.0061(18) -0.0028(19)
C5 0.035(3) 0.022(2) 0.030(2) -0.0024(16) -0.0088(18) 0.0005(18)
C6 0.026(3) 0.027(3) 0.027(2) 0.0068(18) -0.0021(19) -0.004(2)
C7 0.043(2) 0.025(2) 0.0219(18) -0.0019(15) -0.0079(17) -0.0039(18)
C8 0.040(3) 0.031(2) 0.0223(19) 0.0028(17) -0.0105(18) -0.0081(19)
C9 0.036(3) 0.024(2) 0.029(2) 0.0014(17) -0.0121(19) -0.0091(18)
C10 0.032(3) 0.020(2) 0.020(2) -0.0026(17) -0.0029(18) -0.0049(19)
C11 0.035(3) 0.036(3) 0.051(3) -0.006(2) -0.020(2) 0.002(2)
C12 0.032(3) 0.037(3) 0.040(3) -0.001(2) -0.007(2) -0.001(2)
C13 0.039(3) 0.025(2) 0.026(2) -0.0024(17) -0.0066(19) -0.0033(18)
C14 0.035(3) 0.038(3) 0.030(2) -0.0007(19) -0.0058(19) -0.008(2)
C15 0.044(3) 0.036(3) 0.024(3) -0.0011(19) -0.009(2) -0.005(2)
C16 0.044(3) 0.033(3) 0.029(3) -0.006(2) 0.000(2) -0.009(2)
C17 0.033(3) 0.036(3) 0.045(3) -0.001(2) 0.001(2) 0.002(2)
C18 0.052(4) 0.032(2) 0.031(2) 0.0020(19) -0.008(2) 0.006(2)
C19 0.035(3) 0.027(2) 0.025(2) -0.0031(17) -0.0036(19) -0.003(2)
C20 0.036(3) 0.042(3) 0.035(3) 0.002(2) -0.008(2) -0.002(2)
C21 0.046(3) 0.034(2) 0.025(3) -0.0004(19) -0.010(2) -0.003(2)
C22 0.042(3) 0.038(3) 0.025(2) 0.003(2) 0.000(2) -0.002(2)
C23 0.039(3) 0.039(3) 0.033(3) -0.008(2) -0.007(2) -0.001(2)
C24 0.041(3) 0.034(2) 0.035(3) 0.005(2) -0.015(2) -0.003(2)
N1 0.025(2) 0.024(2) 0.026(2) 0.0016(16) -0.0027(17) -0.0021(17)
N2 0.030(2) 0.0218(19) 0.025(2) 0.0019(16) -0.0116(17) 0.0000(17)
O1 0.047(2) 0.0240(17) 0.0254(19) -0.0037(14) -0.0068(15) -0.0081(15)
O2 0.047(2) 0.0265(18) 0.0255(19) -0.0014(14) -0.0103(16) -0.0093(15)
O3 0.040(2) 0.0245(18) 0.034(2) -0.0036(15) -0.0182(16) 0.0007(16)
O4 0.035(2) 0.0260(18) 0.0292(19) -0.0045(14) -0.0132(15) -0.0007(15)
O5 0.0365(19) 0.0209(16) 0.047(2) -0.0058(13) -0.0113(15) 0.0026(14)
O6 0.0360(19) 0.0282(18) 0.0393(18) -0.0045(13) -0.0092(15) 0.0060(15)
O7 0.050(2) 0.084(3) 0.036(2) 0.0135(19) -0.0135(17) -0.011(2)
O8 0.043(2) 0.077(3) 0.0307(19) 0.0181(17) -0.0090(16) -0.0021(18)
O9 0.048(3) 0.088(3) 0.036(2) 0.015(2) -0.0114(19) 0.012(2)
O10 0.037(2) 0.073(3) 0.038(2) 0.0168(19) -0.0085(18) -0.0030(19)
Co1 0.0336(3) 0.0221(2) 0.0219(2) -0.00119(16) -0.00723(17) -0.00079(17)

loop_
_atom_type_symbol
_atom_type_scat_dispersion_real
_atom_type_scat_dispersion_imag
_atom_type_scat_source
C 0.0033 0.0016 'International Tables Vol C 4.2.6.8 and 6.1.1.4'
H 0 0 'International Tables Vol C 4.2.6.8 and 6.1.1.4'
N 0.0061 0.0033 'International Tables Vol C 4.2.6.8 and 6.1.1.4'
O 0.0106 0.006 'International Tables Vol C 4.2.6.8 and 6.1.1.4'
Co 0.3494 0.9721 'International Tables Vol C 4.2.6.8 and 6.1.1.4'

loop_
_geom_angle_atom_site_label_1
_geom_angle_atom_site_label_2
_geom_angle_atom_site_label_3
_geom_angle
_geom_angle_site_symmetry_1
_geom_angle_site_symmetry_2
_geom_angle_site_symmetry_3
_geom_angle_publ_flag
C4 C3 C13 109.7(3) . . . yes
C4 C3 H3 109.3 . . . no
C13 C3 H3 109.9 . . . no
C4 C3 O1 104.9(3) . . . yes
C13 C3 O1 112.2(3) . . . yes
H3 C3 O1 110.6 . . . no
C3 C4 H41 110.2 . . . no
C3 C4 H42 109.9 . . . no
H41 C4 H42 108.5 . . . no
C3 C4 N1 112.5(3) . . . yes
H41 C4 N1 106.9 . . . no
H42 C4 N1 108.6 . . . no
C6 C5 H51 110 . . . no
C6 C5 H52 108.3 . . . no
H51 C5 H52 109.8 . . . no
C6 C5 N1 110.7(4) . . . yes
H51 C5 N1 110.2 . . . no
H52 C5 N1 107.8 . . . no
C5 C6 O3 118.3(4) . . . yes
C5 C6 O5 117.6(5) . . . yes
O3 C6 O5 124.1(5) . . . yes
C8 C7 C19 115.8(4) . . . yes
C8 C7 H7 108 . . . no
C19 C7 H7 107.5 . . . no
C8 C7 O2 107.6(3) . . . yes
C19 C7 O2 113.0(3) . . . yes
H7 C7 O2 104.1 . . . no
C7 C8 H81 108.4 . . . no
C7 C8 H82 109.5 . . . no
H81 C8 H82 109.2 . . . no
C7 C8 N2 110.6(3) . . . yes
H81 C8 N2 109.3 . . . no
H82 C8 N2 109.8 . . . no
C10 C9 H91 106.9 . . . no
C10 C9 H92 108.6 . . . no
H91 C9 H92 108.3 . . . no
C10 C9 N2 114.5(4) . . . yes
H91 C9 N2 109.4 . . . no
H92 C9 N2 109 . . . no
C9 C10 O4 118.8(4) . . . yes
C9 C10 O6 116.7(4) . . . yes
O4 C10 O6 124.5(5) . . . yes
H111 C11 H112 109.3 . . . no
H111 C11 H113 109.1 . . . no
H112 C11 H113 108.2 . . . no
H111 C11 N1 110.1 . . . no
H112 C11 N1 110.7 . . . no
H113 C11 N1 109.4 . . . no
H121 C12 H122 111 . . . no
H121 C12 H123 109.6 . . . no
H122 C12 H123 110.1 . . . no
H121 C12 N2 109.3 . . . no
H122 C12 N2 109.1 . . . no
H123 C12 N2 107.7 . . . no
C3 C13 C14 118.2(4) . . . yes
C3 C13 C18 122.5(4) . . . yes
C14 C13 C18 119.2(4) . . . yes
C13 C14 C15 120.9(5) . . . yes
C13 C14 H14 120.1 . . . no
C15 C14 H14 119 . . . no
C14 C15 C16 120.4(5) . . . yes
C14 C15 O7 115.9(5) . . . yes
C16 C15 O7 123.6(5) . . . yes
C15 C16 C17 119.0(5) . . . yes
C15 C16 H16 120.1 . . . no
C17 C16 H16 120.9 . . . no
C16 C17 C18 120.0(5) . . . yes
C16 C17 H17 119.4 . . . no
C18 C17 H17 120.5 . . . no
C17 C18 C13 120.4(5) . . . yes
C17 C18 H18 119.6 . . . no
C13 C18 H18 120.1 . . . no
C7 C19 C20 123.0(5) . . . yes
C7 C19 C24 118.1(4) . . . yes
C20 C19 C24 118.8(4) . . . yes
C19 C20 C21 119.6(5) . . . yes
C19 C20 H20 121.5 . . . no
C21 C20 H20 118.9 . . . no
C20 C21 C22 120.6(5) . . . yes
C20 C21 O8 115.9(5) . . . yes
C22 C21 O8 123.4(5) . . . yes
C21 C22 C23 119.9(5) . . . yes
C21 C22 H22 120.3 . . . no
C23 C22 H22 119.8 . . . no
C22 C23 C24 120.0(5) . . . yes
C22 C23 H23 119.8 . . . no
C24 C23 H23 120.2 . . . no
C19 C24 C23 121.1(5) . . . yes
C19 C24 H24 119.3 . . . no
C23 C24 H24 119.6 . . . no
C4 N1 C5 108.4(3) . . . yes
C4 N1 C11 111.0(4) . . . yes
C5 N1 C11 110.2(4) . . . yes
C4 N1 Co1 106.3(3) . . . yes
C5 N1 Co1 106.0(3) . . . yes
C11 N1 Co1 114.6(3) . . . yes
C8 N2 C9 111.6(4) . . . yes
C8 N2 C12 109.7(4) . . . yes
C9 N2 C12 110.0(4) . . . yes
C8 N2 Co1 105.2(3) . . . yes
C9 N2 Co1 107.2(3) . . . yes
C12 N2 Co1 113.0(3) . . . yes
C3 O1 H1 112 . . . no
C3 O1 Co1 110.7(2) . . . yes
H1 O1 Co1 112.6 . . . no
C7 O2 H2 109.6 . . . no
C7 O2 Co1 108.1(2) . . . yes
H2 O2 Co1 126.5 . . . no
C6 O3 Co1 115.3(3) . . . yes
C10 O4 Co1 115.8(3) . . . yes
C15 O7 H71 108.8 . . . no
C21 O8 H8 114 . . . no
H902 O9 H901 122 . . . no
H101 O10 H102 105.2 . . . no
N2 Co1 O2 81.95(15) . . . yes
N2 Co1 N1 176.81(17) . . . yes
O2 Co1 N1 97.93(13) . . . yes
N2 Co1 O1 99.70(14) . . . yes
O2 Co1 O1 174.17(16) . . . yes
N1 Co1 O1 80.73(15) . . . yes
N2 Co1 O4 80.93(14) . . . yes
O2 Co1 O4 88.47(13) . . . yes
N1 Co1 O4 102.26(14) . . . yes
O1 Co1 O4 86.28(13) . . . yes
N2 Co1 O3 97.64(14) . . . yes
O2 Co1 O3 90.39(13) . . . yes
N1 Co1 O3 79.17(15) . . . yes
O1 Co1 O3 94.91(13) . . . yes
O4 Co1 O3 178.28(18) . . . yes

loop_
_geom_bond_atom_site_label_1
_geom_bond_atom_site_label_2
_geom_bond_distance
_geom_bond_site_symmetry_1
_geom_bond_site_symmetry_2
_geom_bond_publ_flag
C3 C4 1.502(5) . . yes
C3 C13 1.513(6) . . yes
C3 H3 0.983 . . no
C3 O1 1.443(5) . . yes
C4 H41 0.979 . . no
C4 H42 0.985 . . no
C4 N1 1.492(5) . . yes
C5 C6 1.514(7) . . yes
C5 H51 0.982 . . no
C5 H52 0.97 . . no
C5 N1 1.486(5) . . yes
C6 O3 1.268(6) . . yes
C6 O5 1.258(6) . . yes
C7 C8 1.511(6) . . yes
C7 C19 1.517(6) . . yes
C7 H7 1.002 . . no
C7 O2 1.459(5) . . yes
C8 H81 0.984 . . no
C8 H82 0.978 . . no
C8 N2 1.487(5) . . yes
C9 C10 1.518(7) . . yes
C9 H91 0.962 . . no
C9 H92 0.985 . . no
C9 N2 1.479(6) . . yes
C10 O4 1.265(6) . . yes
C10 O6 1.246(5) . . yes
C11 H111 0.969 . . no
C11 H112 0.952 . . no
C11 H113 0.967 . . no
C11 N1 1.483(6) . . yes
C12 H121 0.97 . . no
C12 H122 0.96 . . no
C12 H123 0.97 . . no
C12 N2 1.478(7) . . yes
C13 C14 1.380(7) . . yes
C13 C18 1.378(7) . . yes
C14 C15 1.393(7) . . yes
C14 H14 0.937 . . no
C15 C16 1.372(8) . . yes
C15 O7 1.364(6) . . yes
C16 C17 1.402(8) . . yes
C16 H16 0.94 . . no
C17 C18 1.399(8) . . yes
C17 H17 0.937 . . no
C18 H18 0.935 . . no
C19 C20 1.389(7) . . yes
C19 C24 1.384(7) . . yes
C20 C21 1.402(7) . . yes
C20 H20 0.942 . . no
C21 C22 1.365(8) . . yes
C21 O8 1.380(6) . . yes
C22 C23 1.377(8) . . yes
C22 H22 0.932 . . no
C23 C24 1.382(7) . . yes
C23 H23 0.935 . . no
C24 H24 0.933 . . no
H1 O1 0.811 . . no
H2 O2 0.807 . . no
H8 O8 0.825 . . no
H71 O7 0.811 . . no
H101 O10 0.823 . . no
H102 O10 0.805 . . no
H901 O9 0.814 . . no
H902 O9 0.827 . . no
N1 Co1 2.145(4) . . yes
N2 Co1 2.160(4) . . yes
O1 Co1 2.125(3) . . yes
O2 Co1 2.151(3) . . yes
O3 Co1 2.074(3) . . yes
O4 Co1 2.087(3) . . yes
